data_7704827
loop_
_publ_author_name
'Hou, Simin'
'Li, Qiaohong'
'Ding, Qing-Rong'
'Kang, Yao'
'Zhang, Jian'
'Zhang, Lei'

_publ_section_title
;
 Heterometallic Ag<sub>2</sub>Ti<sub>10</sub> and
 Ag<sub>4</sub>Ti<sub>8</sub>-oxo clusters with different silver doping
 models: synthesis, structure, and theoretical studies.
;
_journal_issue 31
_journal_name_full 'Dalton transactions (Cambridge, England : 2003)'
_journal_page_first 11005
_journal_page_last 11009
_journal_paper_doi 10.1039/d0dt02396e
_journal_volume 49
_journal_year 2020
_chemical_formula_moiety 'C74 H132 Ag4 N2 O39 Ti8'
_chemical_formula_sum 'C70 H124 Ag4 N2 O39 Ti8'
_chemical_formula_weight 2432.38
_space_group_crystal_system monoclinic
_space_group_IT_number 15
_space_group_name_Hall '-C 2yc'
_space_group_name_H-M_alt 'C 1 2/c 1'
_atom_sites_solution_hydrogens geom
_audit_creation_date 2019-04-10
_audit_creation_method
;
Olex2 1.2
(compiled 2017.08.10 svn.r3458 for OlexSys, GUI svn.r5381)
;
_audit_update_record
;
2020-03-25 deposited with the CCDC.	2020-07-13 downloaded from the CCDC.
;
_cell_angle_alpha 90
_cell_angle_beta 100.439(2)
_cell_angle_gamma 90
_cell_formula_units_Z 4
_cell_length_a 15.5445(3)
_cell_length_b 27.2039(6)
_cell_length_c 25.2746(6)
_cell_measurement_reflns_used 5129
_cell_measurement_temperature 100.0(2)
_cell_measurement_theta_max 65.9750
_cell_measurement_theta_min 4.4610
_cell_volume 10511.0(4)
_computing_cell_refinement 'CrysAlisPro 1.171.39.46 (Rigaku OD, 2018)'
_computing_data_collection 'CrysAlisPro 1.171.39.46 (Rigaku OD, 2018)'
_computing_data_reduction 'CrysAlisPro 1.171.39.46 (Rigaku OD, 2018)'
_computing_molecular_graphics 'Olex2 (Dolomanov et al., 2009)'
_computing_publication_material 'Olex2 (Dolomanov et al., 2009)'
_computing_structure_refinement 'ShelXL (Sheldrick, 2015)'
_computing_structure_solution 'SHELXT 2014/5 (Sheldrick, 2014)'
_diffrn_ambient_environment N~2~
_diffrn_ambient_temperature 100.0(2)
_diffrn_detector 'CCD plate'
_diffrn_detector_area_resol_mean 16.2083
_diffrn_detector_type Eos
_diffrn_measured_fraction_theta_full 0.992
_diffrn_measured_fraction_theta_max 0.985
_diffrn_measurement_details
;
List of Runs (angles in degrees, time in seconds):

  # Type    Start    End  Width  t~exp~   \w     \q     \k     \f   Frames
#--------------------------------------------------------------------------
  1  \w    -33.00  17.00   1.00    1.50    --    0.00  77.00 -30.00   50
  2  \w    -77.00 -52.00   1.00    1.50    --    0.00 178.00 -60.00   25
  3  \w     18.00  68.00   1.00    1.50    --    0.00  77.00 -30.00   50
  4  \w     13.00  70.00   1.00    5.00    --   53.22 -38.00-180.00   57
  5  \w      9.00 121.00   1.00    5.00    --   53.22  19.00-180.00  112
  6  \w     -5.00  86.00   1.00    5.00    --   53.22 -77.00   0.00   91
  7  \w     56.00  94.00   1.00    5.00    --   53.22-129.00 -33.00   38
  8  \w     82.00 176.00   1.00    1.00    --  106.44  63.00-120.00   94
  9  \w     70.00 112.00   1.00    1.00    --  106.44-111.00 150.00   42
 10  \w     36.00 132.00   1.00    1.00    --  106.44 -50.00  90.00   96
 11  \w    103.00 147.00   1.00    1.00    --  106.44 -91.00  90.00   44
 12  \w     89.00 162.00   1.00    1.00    --  106.44  63.00-180.00   73
 13  \w     33.00  86.00   1.00    1.00    --  106.44 -91.00  90.00   53
 14  \w    115.00 161.00   1.00    1.00    --  106.44  50.00-150.00   46
 15  \w     64.00 151.00   1.00    1.00    --  106.44 178.00   0.00   87
;
_diffrn_measurement_device 'four-circle diffractometer'
_diffrn_measurement_device_type 'SuperNova, Dual, Cu at home/near, Eos'
_diffrn_measurement_method '\w scans'
_diffrn_orient_matrix_type 'CrysAlisPro convention (1999,Acta A55,543-557)'
_diffrn_orient_matrix_UB_11 0.0026717000
_diffrn_orient_matrix_UB_12 0.0565299000
_diffrn_orient_matrix_UB_13 -0.0030353000
_diffrn_orient_matrix_UB_21 0.0273222000
_diffrn_orient_matrix_UB_22 0.0025839000
_diffrn_orient_matrix_UB_23 0.0616541000
_diffrn_orient_matrix_UB_31 0.0969558000
_diffrn_orient_matrix_UB_32 -0.0023010000
_diffrn_orient_matrix_UB_33 -0.0055938000
_diffrn_radiation_monochromator mirror
_diffrn_radiation_probe x-ray
_diffrn_radiation_type CuK\a
_diffrn_radiation_wavelength 1.54184
_diffrn_reflns_av_R_equivalents 0.0383
_diffrn_reflns_av_unetI/netI 0.0516
_diffrn_reflns_Laue_measured_fraction_full 0.992
_diffrn_reflns_Laue_measured_fraction_max 0.985
_diffrn_reflns_limit_h_max 18
_diffrn_reflns_limit_h_min -12
_diffrn_reflns_limit_k_max 32
_diffrn_reflns_limit_k_min -30
_diffrn_reflns_limit_l_max 29
_diffrn_reflns_limit_l_min -30
_diffrn_reflns_number 18708
_diffrn_reflns_point_group_measured_fraction_full 0.992
_diffrn_reflns_point_group_measured_fraction_max 0.985
_diffrn_reflns_theta_full 67.684
_diffrn_reflns_theta_max 68.481
_diffrn_reflns_theta_min 3.507
_diffrn_source 'micro-focus sealed X-ray tube'
_diffrn_source_type 'SuperNova (Cu) X-ray Source'
_exptl_absorpt_coefficient_mu 11.362
_exptl_absorpt_correction_T_max 1.00000
_exptl_absorpt_correction_T_min 0.46809
_exptl_absorpt_correction_type multi-scan
_exptl_absorpt_process_details
;
CrysAlisPro 1.171.39.46 (Rigaku Oxford Diffraction, 2018)
Empirical absorption correction using spherical harmonics,
 implemented in SCALE3 ABSPACK scaling algorithm.
;
_exptl_crystal_colour 'clear light colourless'
_exptl_crystal_colour_lustre clear
_exptl_crystal_colour_modifier light
_exptl_crystal_colour_primary colourless
_exptl_crystal_density_diffrn 1.537
_exptl_crystal_description hexagonal
_exptl_crystal_F_000 4936
_exptl_crystal_size_max 0.19
_exptl_crystal_size_mid 0.08
_exptl_crystal_size_min 0.03
_refine_diff_density_max 1.767
_refine_diff_density_min -0.925
_refine_diff_density_rms 0.115
_refine_ls_extinction_method none
_refine_ls_goodness_of_fit_ref 1.037
_refine_ls_hydrogen_treatment constr
_refine_ls_matrix_type full
_refine_ls_number_parameters 565
_refine_ls_number_reflns 9525
_refine_ls_number_restraints 0
_refine_ls_restrained_S_all 1.037
_refine_ls_R_factor_all 0.0850
_refine_ls_R_factor_gt 0.0617
_refine_ls_shift/su_max 0.002
_refine_ls_shift/su_mean 0.000
_refine_ls_structure_factor_coef Fsqd
_refine_ls_weighting_details 'w=1/[\s^2^(Fo^2^)+(0.0900P)^2^+53.3330P] where P=(Fo^2^+2Fc^2^)/3'
_refine_ls_weighting_scheme calc
_refine_ls_wR_factor_gt 0.1625
_refine_ls_wR_factor_ref 0.1823
_reflns_Friedel_coverage 0.000
_reflns_number_gt 7046
_reflns_number_total 9525
_reflns_threshold_expression 'I > 2\s(I)'
_cod_data_source_file d0dt02396e2.cif
_cod_data_source_block hsm
_cod_depositor_comments 'Adding full bibliography for 7704826--7704827.cif.'
_cod_database_code 7704827
_shelx_shelxl_version_number 2017/1
_chemical_oxdiff_formula TiAgCONH
_shelx_space_group_comment
;
The symmetry employed for this shelxl refinement is uniquely defined
by the following loop, which should always be used as a source of
symmetry information in preference to the above space-group names.
They are only intended as comments.
;
_shelx_estimated_absorpt_t_max 0.727
_shelx_estimated_absorpt_t_min 0.221
_reflns_odcompleteness_completeness 99.83
_reflns_odcompleteness_iscentric 1
_reflns_odcompleteness_theta 64.99
_olex2_refinement_description
;
1. Fixed Uiso
 At 1.5 times of:
  All C(H,H,H) groups
2.a Idealised Me refined as rotating group:
 C014(H01A,H01B,H01C), C015(H01D,H01E,H01F), C016(H01G,H01H,H01I), C019(H01J,
 H01K,H01L), C01A(H01M,H01N,H01O), C01C(H01P,H01Q,H01R), C01D(H01S,H01T,H01U),
 C01E(H01V,H01W,H01X), C01F(H01Y,H,HA), C01G(H01Z,HB,HC), C01H(H01,HD,HE),
 C01J(H0AA,HF,HG), C01K(H1AA,HH,HI), C01P(H2AA,HJ,HK), C01Q(H3AA,HL,HM),
 C01R(H4AA,HN,HO), C6AA(H6AA,H6AB,H6AC), C12(H12A,H12B,H12C), C6(H6A,H6B,H6C),
 C7(H7A,H7B,H7C), C1(H1A,H1B,H1C), C2(H2A,H2B,H2C)
;
_olex2_submission_special_instructions 'No special instructions were received'
_oxdiff_exptl_absorpt_empirical_details
;
Empirical correction (ABSPACK) includes:
- Absorption correction using spherical harmonics
- Frame scaling
;
_oxdiff_exptl_absorpt_empirical_full_max 2.021
_oxdiff_exptl_absorpt_empirical_full_min 0.626

loop_
_space_group_symop_operation_xyz
'x, y, z'
'-x, y, -z+1/2'
'x+1/2, y+1/2, z'
'-x+1/2, y+1/2, -z+1/2'
'-x, -y, -z'
'x, -y, z-1/2'
'-x+1/2, -y+1/2, -z'
'x+1/2, -y+1/2, z-1/2'

loop_
_atom_site_label
_atom_site_type_symbol
_atom_site_fract_x
_atom_site_fract_y
_atom_site_fract_z
_atom_site_U_iso_or_equiv
_atom_site_adp_type
_atom_site_occupancy
_atom_site_site_symmetry_order
_atom_site_calc_flag
_atom_site_refinement_flags_posn
_atom_site_refinement_flags_adp
_atom_site_refinement_flags_occupancy
_atom_site_disorder_assembly
_atom_site_disorder_group
Ag01 Ag 0.59295(2) 0.70952(2) 0.27340(2) 0.04915(7) Uani 1 1 d . . . . .
Ag02 Ag 0.45534(2) 0.50910(2) 0.36646(2) 0.05653(8) Uani 1 1 d . . . . .
Ti03 Ti 0.30759(3) 0.60399(2) 0.28682(2) 0.04020(15) Uani 1 1 d . . . . .
Ti04 Ti 0.44506(3) 0.65205(2) 0.35215(2) 0.04298(16) Uani 1 1 d . . . . .
Ti05 Ti 0.61157(4) 0.50825(2) 0.28772(3) 0.04657(17) Uani 1 1 d . . . . .
Ti06 Ti 0.64142(3) 0.60027(2) 0.34311(2) 0.04456(17) Uani 1 1 d . . . . .
O007 O 0.65004(12) 0.57540(8) 0.27287(8) 0.0408(6) Uani 1 1 d . . . . .
O008 O 0.36525(13) 0.66464(8) 0.28890(8) 0.0428(6) Uani 1 1 d . . . . .
O009 O 0.39572(12) 0.58767(8) 0.34111(8) 0.0421(6) Uani 1 1 d . . . . .
O00A O 0.500000 0.50992(11) 0.250000 0.0447(9) Uani 1 2 d S T P . .
O00B O 0.76465(13) 0.54035(8) 0.20913(9) 0.0471(6) Uani 1 1 d . . . . .
O00C O 0.23572(13) 0.62852(9) 0.34113(8) 0.0453(6) Uani 1 1 d . . . . .
O00D O 0.72062(13) 0.65913(9) 0.33189(9) 0.0513(7) Uani 1 1 d . . . . .
O00E O 0.79498(13) 0.63468(9) 0.26898(9) 0.0520(7) Uani 1 1 d . . . . .
O00F O 0.34575(14) 0.66481(9) 0.39645(9) 0.0505(7) Uani 1 1 d . . . . .
O00G O 0.54471(12) 0.63939(8) 0.32563(8) 0.0422(6) Uani 1 1 d . . . . .
O00H O 0.66441(13) 0.48584(9) 0.22310(10) 0.0508(7) Uani 1 1 d . . . . .
O00I O 0.59288(13) 0.53956(9) 0.34936(9) 0.0498(7) Uani 1 1 d . . . . .
O00J O 0.51424(14) 0.64086(10) 0.42827(9) 0.0561(7) Uani 1 1 d . . . . .
O00K O 0.74586(15) 0.49919(10) 0.32856(11) 0.0614(8) Uani 1 1 d . . . . .
O00L O 0.76191(14) 0.57095(10) 0.37370(10) 0.0588(8) Uani 1 1 d . . . . .
O00M O 0.64988(15) 0.61927(11) 0.42218(9) 0.0604(8) Uani 1 1 d . . . . .
O00N O 0.46965(15) 0.72415(9) 0.36341(10) 0.0590(7) Uani 1 1 d . . . . .
O00O O 0.55368(17) 0.76875(10) 0.31998(11) 0.0744(8) Uani 1 1 d . . . . .
O00P O 0.60335(16) 0.44031(9) 0.31063(11) 0.0673(8) Uani 1 1 d . . . . .
O00Q O 0.50834(18) 0.42943(10) 0.36432(12) 0.0724(9) Uani 1 1 d . . . . .
C00R C 0.2673(2) 0.65047(13) 0.38402(13) 0.0460(9) Uani 1 1 d . . . . .
C00S C 0.7365(2) 0.49698(14) 0.20841(14) 0.0500(10) Uani 1 1 d . . . . .
C00T C 0.7856(2) 0.66195(15) 0.30764(14) 0.0530(11) Uani 1 1 d . . . . .
C00U C 0.2075(2) 0.66106(15) 0.42408(15) 0.0552(11) Uani 1 1 d . . . . .
C00V C 0.5952(2) 0.63749(15) 0.44629(14) 0.0576(11) Uani 1 1 d . . . . .
C00W C 0.7893(2) 0.45602(14) 0.18761(16) 0.0544(11) Uani 1 1 d . . . . .
C00X C 0.5661(2) 0.41404(14) 0.34051(16) 0.0567(11) Uani 1 1 d . . . . .
C00Y C 0.5008(2) 0.76445(14) 0.35089(15) 0.0579(11) Uani 1 1 d . . . . .
N00Z N 0.4109(3) 0.51405(19) 0.44646(16) 0.1018(16) Uani 1 1 d . . . . .
C010 C 0.7884(2) 0.52985(17) 0.36197(15) 0.0627(12) Uani 1 1 d . . . . .
C011 C 0.8518(2) 0.70206(16) 0.32650(17) 0.0658(12) Uani 1 1 d . . . . .
C012 C 0.4673(3) 0.81091(15) 0.37301(18) 0.0750(13) Uani 1 1 d . . . . .
C013 C 0.5980(3) 0.36082(15) 0.34742(18) 0.0732(14) Uani 1 1 d . . . . .
C014 C 0.3475(3) 0.51151(19) 0.53486(18) 0.0857(17) Uani 1 1 d . . . . .
H01A H 0.291543 0.527563 0.529343 0.129 Uiso 1 1 calc GR . . . .
H01B H 0.386861 0.528085 0.562836 0.129 Uiso 1 1 calc GR . . . .
H01C H 0.340824 0.477938 0.545115 0.129 Uiso 1 1 calc GR . . . .
C015 C 0.9253(2) 0.70091(19) 0.29318(18) 0.0837(15) Uani 1 1 d . . . . .
H01D H 0.955821 0.670120 0.298757 0.126 Uiso 1 1 calc GR . . . .
H01E H 0.965497 0.727342 0.304260 0.126 Uiso 1 1 calc GR . . . .
H01F H 0.900622 0.704546 0.255734 0.126 Uiso 1 1 calc GR . . . .
C016 C 0.8881(3) 0.6939(2) 0.38686(18) 0.0847(16) Uani 1 1 d . . . . .
H01G H 0.840517 0.693241 0.406365 0.127 Uiso 1 1 calc GR . . . .
H01H H 0.927211 0.720253 0.400141 0.127 Uiso 1 1 calc GR . . . .
H01I H 0.918998 0.663247 0.391623 0.127 Uiso 1 1 calc GR . . . .
C017 C 0.6302(3) 0.6586(2) 0.50200(18) 0.0883(17) Uani 1 1 d . . . . .
C018 C 0.3827(3) 0.51295(18) 0.48505(19) 0.0750(15) Uani 1 1 d . . . . .
C019 C 0.8027(3) 0.75071(18) 0.3186(2) 0.0927(16) Uani 1 1 d . . . . .
H01J H 0.777701 0.754754 0.281226 0.139 Uiso 1 1 calc GR . . . .
H01K H 0.842541 0.777229 0.329971 0.139 Uiso 1 1 calc GR . . . .
H01L H 0.757038 0.750814 0.339528 0.139 Uiso 1 1 calc GR . . . .
C01A C 0.7428(3) 0.40840(18) 0.1861(2) 0.1138(18) Uani 1 1 d . . . . .
H01M H 0.733512 0.400240 0.221539 0.171 Uiso 1 1 calc GR . . . .
H01N H 0.777430 0.383230 0.173458 0.171 Uiso 1 1 calc GR . . . .
H01O H 0.687459 0.410857 0.162179 0.171 Uiso 1 1 calc GR . . . .
C01B C 0.8826(3) 0.5159(2) 0.3882(2) 0.0953(19) Uani 1 1 d . . . . .
C01C C 0.8029(3) 0.47040(19) 0.1325(2) 0.1013(17) Uani 1 1 d . . . . .
H01P H 0.747395 0.472151 0.108655 0.152 Uiso 1 1 calc GR . . . .
H01Q H 0.839077 0.446339 0.119362 0.152 Uiso 1 1 calc GR . . . .
H01R H 0.831051 0.501920 0.134109 0.152 Uiso 1 1 calc GR . . . .
C01D C 0.4229(4) 0.8016(2) 0.4179(2) 0.147(2) Uani 1 1 d . . . . .
H01S H 0.375197 0.779302 0.406881 0.221 Uiso 1 1 calc GR . . . .
H01T H 0.400779 0.832023 0.429423 0.221 Uiso 1 1 calc GR . . . .
H01U H 0.463313 0.787466 0.447187 0.221 Uiso 1 1 calc GR . . . .
C01E C 0.8773(3) 0.4546(2) 0.2229(2) 0.126(2) Uani 1 1 d . . . . .
H01V H 0.901879 0.487041 0.226067 0.189 Uiso 1 1 calc GR . . . .
H01W H 0.914981 0.433044 0.207364 0.189 Uiso 1 1 calc GR . . . .
H01X H 0.871805 0.442661 0.257852 0.189 Uiso 1 1 calc GR . . . .
C01F C 0.9043(4) 0.5426(2) 0.4461(2) 0.127(2) Uani 1 1 d . . . . .
H01Y H 0.893562 0.577282 0.441645 0.190 Uiso 1 1 calc GR . . . .
H H 0.964546 0.537264 0.461739 0.190 Uiso 1 1 calc GR . . . .
HA H 0.867615 0.529278 0.469269 0.190 Uiso 1 1 calc GR . . . .
C01G C 0.9428(3) 0.5405(3) 0.3534(3) 0.135(3) Uani 1 1 d . . . . .
H01Z H 0.937473 0.523604 0.319684 0.202 Uiso 1 1 calc GR . . . .
HB H 1.002337 0.539026 0.371995 0.202 Uiso 1 1 calc GR . . . .
HC H 0.925853 0.574268 0.347096 0.202 Uiso 1 1 calc GR . . . .
C01H C 0.5433(3) 0.8449(2) 0.3888(3) 0.161(2) Uani 1 1 d . . . . .
H01 H 0.596463 0.826191 0.395836 0.242 Uiso 1 1 calc GR . . . .
HD H 0.536455 0.862681 0.420569 0.242 Uiso 1 1 calc GR . . . .
HE H 0.545578 0.867660 0.360038 0.242 Uiso 1 1 calc GR . . . .
C01J C 0.8904(4) 0.4620(2) 0.3968(3) 0.175(3) Uani 1 1 d . . . . .
H0AA H 0.841531 0.450389 0.411627 0.263 Uiso 1 1 calc GR . . . .
HF H 0.943728 0.454842 0.421184 0.263 Uiso 1 1 calc GR . . . .
HG H 0.890937 0.445974 0.362989 0.263 Uiso 1 1 calc GR . . . .
C01K C 0.4023(5) 0.8317(3) 0.3272(3) 0.206(4) Uani 1 1 d . . . . .
H1AA H 0.425486 0.829436 0.294532 0.308 Uiso 1 1 calc GR . . . .
HH H 0.391278 0.865571 0.334383 0.308 Uiso 1 1 calc GR . . . .
HI H 0.348694 0.813477 0.323322 0.308 Uiso 1 1 calc GR . . . .
C01P C 0.6659(6) 0.3616(3) 0.3981(4) 0.257(5) Uani 1 1 d . . . . .
H2AA H 0.717898 0.377410 0.391069 0.385 Uiso 1 1 calc GR . . . .
HJ H 0.679387 0.328568 0.410039 0.385 Uiso 1 1 calc GR . . . .
HK H 0.643646 0.379465 0.425518 0.385 Uiso 1 1 calc GR . . . .
C01Q C 0.6335(7) 0.3460(3) 0.3015(3) 0.244(4) Uani 1 1 d . . . . .
H3AA H 0.591375 0.352067 0.269393 0.365 Uiso 1 1 calc GR . . . .
HL H 0.647035 0.311530 0.304058 0.365 Uiso 1 1 calc GR . . . .
HM H 0.685765 0.364350 0.300234 0.365 Uiso 1 1 calc GR . . . .
C01R C 0.5264(5) 0.3292(2) 0.3537(4) 0.232(4) Uani 1 1 d . . . . .
H4AA H 0.513965 0.332844 0.389380 0.348 Uiso 1 1 calc GR . . . .
HN H 0.541793 0.295656 0.348189 0.348 Uiso 1 1 calc GR . . . .
HO H 0.475556 0.337971 0.327854 0.348 Uiso 1 1 calc GR . . . .
C6AA C 0.1502(5) 0.7027(3) 0.4030(3) 0.160(3) Uiso 1 1 d . . . . .
H6AA H 0.181168 0.724385 0.383025 0.240 Uiso 1 1 calc GR . . . .
H6AB H 0.133453 0.720347 0.432438 0.240 Uiso 1 1 calc GR . . . .
H6AC H 0.098839 0.690482 0.379841 0.240 Uiso 1 1 calc GR . . . .
C12 C 0.7223(6) 0.6457(3) 0.5216(4) 0.184(4) Uiso 1 1 d . . . . .
H12A H 0.732194 0.641958 0.560011 0.276 Uiso 1 1 calc GR . . . .
H12B H 0.759344 0.671265 0.512218 0.276 Uiso 1 1 calc GR . . . .
H12C H 0.735578 0.615340 0.505414 0.276 Uiso 1 1 calc GR . . . .
C6 C 0.5887(10) 0.7017(5) 0.5119(6) 0.319(8) Uiso 1 1 d . . . . .
H6A H 0.526459 0.696873 0.504121 0.479 Uiso 1 1 calc GR . . . .
H6B H 0.604418 0.727429 0.489527 0.479 Uiso 1 1 calc GR . . . .
H6C H 0.606227 0.710653 0.549057 0.479 Uiso 1 1 calc GR . . . .
C7 C 0.5922(7) 0.6241(4) 0.5408(4) 0.231(5) Uiso 1 1 d . . . . .
H7A H 0.541051 0.638940 0.550384 0.347 Uiso 1 1 calc GR . . . .
H7B H 0.635195 0.618907 0.572697 0.347 Uiso 1 1 calc GR . . . .
H7C H 0.576700 0.593195 0.523407 0.347 Uiso 1 1 calc GR . . . .
C1 C 0.2523(6) 0.6774(4) 0.4752(4) 0.192(4) Uiso 1 1 d . . . . .
H1A H 0.281169 0.650037 0.494844 0.288 Uiso 1 1 calc GR . . . .
H1B H 0.211106 0.691472 0.494939 0.288 Uiso 1 1 calc GR . . . .
H1C H 0.294887 0.701735 0.470257 0.288 Uiso 1 1 calc GR . . . .
C2 C 0.1538(6) 0.6191(4) 0.4298(4) 0.199(4) Uiso 1 1 d . . . . .
H2A H 0.114638 0.613175 0.396435 0.299 Uiso 1 1 calc GR . . . .
H2B H 0.120601 0.625327 0.457623 0.299 Uiso 1 1 calc GR . . . .
H2C H 0.190324 0.590832 0.439120 0.299 Uiso 1 1 calc GR . . . .

loop_
_atom_site_aniso_label
_atom_site_aniso_U_11
_atom_site_aniso_U_22
_atom_site_aniso_U_33
_atom_site_aniso_U_23
_atom_site_aniso_U_13
_atom_site_aniso_U_12
Ag01 0.04428(11) 0.04710(14) 0.06201(14) -0.00543(11) 0.02545(10) -0.00418(10)
Ag02 0.04096(12) 0.06125(16) 0.07130(15) 0.01988(13) 0.02066(11) 0.00245(11)
Ti03 0.0301(2) 0.0449(3) 0.0479(3) -0.0012(3) 0.0133(2) 0.0000(2)
Ti04 0.0360(3) 0.0478(3) 0.0493(3) -0.0058(3) 0.0187(2) -0.0069(2)
Ti05 0.0322(2) 0.0475(3) 0.0626(3) 0.0114(3) 0.0156(2) 0.0052(3)
Ti06 0.0300(2) 0.0606(4) 0.0441(3) 0.0031(3) 0.0094(2) -0.0041(3)
O007 0.0289(9) 0.0481(12) 0.0461(11) 0.0037(10) 0.0083(8) 0.0015(9)
O008 0.0394(10) 0.0409(12) 0.0529(11) 0.0002(10) 0.0209(9) 0.0014(9)
O009 0.0310(9) 0.0487(12) 0.0491(11) 0.0003(10) 0.0140(8) -0.0027(9)
O00A 0.0301(14) 0.0412(17) 0.0630(19) 0.000 0.0091(13) 0.000
O00B 0.0314(9) 0.0456(13) 0.0660(13) -0.0001(11) 0.0132(9) 0.0054(10)
O00C 0.0348(10) 0.0578(13) 0.0462(11) -0.0060(11) 0.0154(9) 0.0016(10)
O00D 0.0335(10) 0.0677(15) 0.0546(12) -0.0096(12) 0.0128(9) -0.0165(10)
O00E 0.0322(10) 0.0693(15) 0.0574(13) -0.0020(12) 0.0159(9) -0.0073(11)
O00F 0.0432(10) 0.0589(14) 0.0547(12) -0.0103(11) 0.0233(9) -0.0075(11)
O00G 0.0313(9) 0.0512(13) 0.0460(11) 0.0008(10) 0.0121(8) -0.0026(9)
O00H 0.0339(10) 0.0479(13) 0.0742(15) 0.0013(12) 0.0197(10) 0.0034(10)
O00I 0.0351(10) 0.0600(14) 0.0565(12) 0.0141(11) 0.0144(9) 0.0033(10)
O00J 0.0454(11) 0.0792(17) 0.0455(12) -0.0073(12) 0.0132(10) -0.0132(12)
O00K 0.0400(11) 0.0707(16) 0.0756(16) 0.0192(13) 0.0161(11) 0.0174(11)
O00L 0.0356(11) 0.0785(17) 0.0597(14) 0.0068(13) 0.0017(11) 0.0066(12)
O00M 0.0423(12) 0.0956(19) 0.0433(12) -0.0022(13) 0.0078(10) -0.0071(13)
O00N 0.0584(12) 0.0506(14) 0.0767(14) -0.0161(12) 0.0352(11) -0.0102(11)
O00O 0.0866(14) 0.0514(15) 0.1025(16) -0.0148(13) 0.0634(11) -0.0137(13)
O00P 0.0577(13) 0.0477(14) 0.1030(18) 0.0274(13) 0.0318(12) 0.0089(12)
O00Q 0.0755(15) 0.0578(16) 0.0918(17) 0.0191(14) 0.0360(13) -0.0021(13)
C00R 0.0430(15) 0.0446(18) 0.0546(18) 0.0040(15) 0.0197(14) 0.0025(15)
C00S 0.0337(15) 0.059(2) 0.057(2) -0.0077(17) 0.0076(15) 0.0024(15)
C00T 0.0364(15) 0.075(2) 0.0494(18) -0.0021(18) 0.0126(14) -0.0085(17)
C00U 0.0445(16) 0.063(2) 0.064(2) -0.0013(18) 0.0250(14) 0.0020(17)
C00V 0.0581(19) 0.072(2) 0.0440(18) 0.0002(18) 0.0129(15) -0.0164(19)
C00W 0.0467(17) 0.049(2) 0.070(2) -0.0041(18) 0.0168(16) 0.0034(16)
C00X 0.0444(17) 0.052(2) 0.071(2) 0.0002(19) 0.0036(17) -0.0068(17)
C00Y 0.0551(18) 0.052(2) 0.073(2) -0.0177(18) 0.0262(16) -0.0184(17)
N00Z 0.084(2) 0.150(4) 0.078(2) 0.030(2) 0.0325(19) 0.028(3)
C010 0.0348(16) 0.090(3) 0.057(2) 0.014(2) -0.0085(16) -0.0079(19)
C011 0.0445(17) 0.079(3) 0.080(2) -0.027(2) 0.0285(16) -0.0220(17)
C012 0.078(2) 0.051(2) 0.110(3) -0.023(2) 0.0521(19) -0.0060(19)
C013 0.087(3) 0.047(2) 0.088(3) 0.011(2) 0.021(2) -0.006(2)
C014 0.099(3) 0.098(3) 0.062(2) 0.008(2) 0.018(2) 0.024(3)
C015 0.0509(19) 0.114(4) 0.093(3) -0.028(3) 0.0324(19) -0.034(2)
C016 0.056(2) 0.117(4) 0.083(3) -0.025(3) 0.019(2) -0.034(2)
C017 0.071(3) 0.127(4) 0.061(2) -0.030(3) -0.003(2) -0.003(3)
C018 0.060(2) 0.091(3) 0.075(3) 0.012(2) 0.012(2) 0.003(2)
C019 0.071(2) 0.090(3) 0.127(4) -0.029(3) 0.043(2) -0.033(2)
C01A 0.103(3) 0.070(3) 0.194(4) -0.032(3) 0.095(2) 0.002(2)
C01B 0.061(2) 0.100(4) 0.115(4) -0.002(3) -0.013(3) 0.025(3)
C01C 0.135(3) 0.072(3) 0.115(3) 0.000(3) 0.071(2) 0.033(3)
C01D 0.222(5) 0.082(4) 0.180(4) -0.026(3) 0.151(3) -0.005(3)
C01E 0.075(3) 0.132(4) 0.153(5) -0.065(3) -0.031(3) 0.060(2)
C01F 0.098(4) 0.130(5) 0.129(4) 0.006(4) -0.043(3) 0.029(4)
C01G 0.044(2) 0.173(6) 0.188(6) -0.046(5) 0.023(3) 0.012(3)
C01H 0.116(3) 0.117(4) 0.282(6) -0.118(3) 0.120(3) -0.059(3)
C01J 0.126(4) 0.109(4) 0.244(7) -0.036(5) -0.091(4) 0.057(3)
C01K 0.253(7) 0.146(4) 0.192(7) -0.059(5) -0.029(6) 0.133(4)
C01P 0.301(9) 0.103(5) 0.287(9) -0.008(6) -0.157(7) 0.073(5)
C01Q 0.483(11) 0.111(5) 0.188(5) 0.031(4) 0.199(5) 0.110(6)
C01R 0.246(7) 0.066(4) 0.438(11) 0.000(6) 0.201(6) -0.033(4)

loop_
_atom_type_symbol
_atom_type_description
_atom_type_scat_dispersion_real
_atom_type_scat_dispersion_imag
_atom_type_scat_source
C C 0.0181 0.0091 'International Tables Vol C Tables 4.2.6.8 and 6.1.1.4'
H H 0.0000 0.0000 'International Tables Vol C Tables 4.2.6.8 and 6.1.1.4'
Ag Ag 0.1306 4.2820 'International Tables Vol C Tables 4.2.6.8 and 6.1.1.4'
N N 0.0311 0.0180 'International Tables Vol C Tables 4.2.6.8 and 6.1.1.4'
O O 0.0492 0.0322 'International Tables Vol C Tables 4.2.6.8 and 6.1.1.4'
Ti Ti 0.2191 1.8069 'International Tables Vol C Tables 4.2.6.8 and 6.1.1.4'

loop_
_geom_angle_atom_site_label_1
_geom_angle_atom_site_label_2
_geom_angle_atom_site_label_3
_geom_angle
_geom_angle_site_symmetry_1
_geom_angle_site_symmetry_3
_geom_angle_publ_flag
O008 Ag01 Ag01 96.32(5) 2_655 2_655 ?
O008 Ag01 O00G 96.36(8) 2_655 . ?
O00G Ag01 Ag01 81.08(4) . 2_655 ?
O00O Ag01 Ag01 82.14(7) . 2_655 ?
O00O Ag01 O008 165.07(9) . 2_655 ?
O00O Ag01 O00G 98.05(9) . . ?
O009 Ag02 O00I 87.56(8) . . ?
O00Q Ag02 O009 163.28(9) . . ?
O00Q Ag02 O00I 89.24(9) . . ?
N00Z Ag02 O009 91.15(13) . . ?
N00Z Ag02 O00I 124.57(12) . . ?
N00Z Ag02 O00Q 104.13(14) . . ?
O007 Ti03 Ti04 108.76(6) 2_655 . ?
O007 Ti03 O00B 88.08(9) 2_655 2_655 ?
O007 Ti03 O00C 166.84(8) 2_655 . ?
O007 Ti03 O00E 87.72(9) 2_655 2_655 ?
O008 Ti03 Ti04 41.99(6) . . ?
O008 Ti03 O007 98.55(10) . 2_655 ?
O008 Ti03 O00B 173.25(10) . 2_655 ?
O008 Ti03 O00C 90.60(10) . . ?
O008 Ti03 O00E 88.28(9) . 2_655 ?
O009 Ti03 Ti04 43.12(7) . . ?
O009 Ti03 O007 100.16(9) . 2_655 ?
O009 Ti03 O008 84.39(9) . . ?
O009 Ti03 O00B 95.73(9) . 2_655 ?
O009 Ti03 O00C 90.09(9) . . ?
O009 Ti03 O00E 169.94(10) . 2_655 ?
O00B Ti03 Ti04 136.68(7) 2_655 . ?
O00B Ti03 O00E 90.75(9) 2_655 2_655 ?
O00C Ti03 Ti04 84.36(6) . . ?
O00C Ti03 O00B 82.65(9) . 2_655 ?
O00C Ti03 O00E 83.10(9) . 2_655 ?
O00E Ti03 Ti04 128.33(7) 2_655 . ?
O008 Ti04 Ti03 42.12(7) . . ?
O008 Ti04 O009 81.75(9) . . ?
O008 Ti04 O00F 89.29(9) . . ?
O008 Ti04 O00J 169.79(10) . . ?
O008 Ti04 O00N 91.26(10) . . ?
O009 Ti04 Ti03 40.32(6) . . ?
O009 Ti04 O00F 85.11(9) . . ?
O009 Ti04 O00J 97.43(10) . . ?
O009 Ti04 O00N 167.45(10) . . ?
O00F Ti04 Ti03 80.43(6) . . ?
O00G Ti04 Ti03 107.75(7) . . ?
O00G Ti04 O008 101.31(9) . . ?
O00G Ti04 O009 96.78(10) . . ?
O00G Ti04 O00F 169.40(9) . . ?
O00G Ti04 O00J 88.90(9) . . ?
O00G Ti04 O00N 94.80(10) . . ?
O00J Ti04 Ti03 134.75(8) . . ?
O00J Ti04 O00F 80.50(9) . . ?
O00N Ti04 Ti03 130.52(7) . . ?
O00N Ti04 O00F 84.39(10) . . ?
O00N Ti04 O00J 87.59(10) . . ?
O007 Ti05 Ti06 42.13(6) . . ?
O007 Ti05 O00H 86.84(9) . . ?
O007 Ti05 O00K 84.11(9) . . ?
O00A Ti05 Ti06 106.76(9) . . ?
O00A Ti05 O007 99.75(11) . . ?
O00A Ti05 O00H 94.09(7) . . ?
O00A Ti05 O00I 98.61(8) . . ?
O00A Ti05 O00K 174.16(12) . . ?
O00A Ti05 O00P 94.12(12) . . ?
O00H Ti05 Ti06 126.63(7) . . ?
O00H Ti05 O00K 81.68(10) . . ?
O00I Ti05 Ti06 38.73(8) . . ?
O00I Ti05 O007 80.39(10) . . ?
O00I Ti05 O00H 163.31(10) . . ?
O00I Ti05 O00K 86.32(10) . . ?
O00I Ti05 O00P 99.11(12) . . ?
O00K Ti05 Ti06 79.04(7) . . ?
O00P Ti05 Ti06 134.22(9) . . ?
O00P Ti05 O007 166.05(10) . . ?
O00P Ti05 O00H 90.69(11) . . ?
O00P Ti05 O00K 81.95(10) . . ?
O007 Ti06 Ti05 43.54(7) . . ?
O007 Ti06 O00D 90.18(9) . . ?
O007 Ti06 O00L 89.98(10) . . ?
O007 Ti06 O00M 170.41(10) . . ?
O00D Ti06 Ti05 131.04(7) . . ?
O00G Ti06 Ti05 109.70(7) . . ?
O00G Ti06 O007 99.97(9) . . ?
O00G Ti06 O00D 90.00(10) . . ?
O00G Ti06 O00I 102.23(10) . . ?
O00G Ti06 O00L 166.00(11) . . ?
O00G Ti06 O00M 89.62(10) . . ?
O00I Ti06 Ti05 38.98(8) . . ?
O00I Ti06 O007 82.05(10) . . ?
O00I Ti06 O00D 166.45(10) . . ?
O00I Ti06 O00L 88.81(10) . . ?
O00I Ti06 O00M 95.63(11) . . ?
O00L Ti06 Ti05 84.29(8) . . ?
O00L Ti06 O00D 80.07(10) . . ?
O00M Ti06 Ti05 132.41(9) . . ?
O00M Ti06 O00D 90.21(10) . . ?
O00M Ti06 O00L 80.65(10) . . ?
Ti03 O007 Ti05 133.04(12) 2_655 . ?
Ti03 O007 Ti06 132.35(12) 2_655 . ?
Ti06 O007 Ti05 94.33(10) . . ?
Ti03 O008 Ag01 132.50(11) . 2_655 ?
Ti04 O008 Ag01 118.78(10) . 2_655 ?
Ti04 O008 Ti03 95.89(10) . . ?
Ti03 O009 Ag02 129.13(11) . . ?
Ti03 O009 Ti04 96.57(10) . . ?
Ti04 O009 Ag02 131.26(9) . . ?
Ti05 O00A Ti05 177.1(2) . 2_655 ?
C00S O00B Ti03 126.4(2) . 2_655 ?
C00R O00C Ti03 124.2(2) . . ?
C00T O00D Ti06 130.9(2) . . ?
C00T O00E Ti03 125.2(2) . 2_655 ?
C00R O00F Ti04 126.0(2) . . ?
Ti04 O00G Ag01 113.78(10) . . ?
Ti04 O00G Ti06 137.28(13) . . ?
Ti06 O00G Ag01 104.98(9) . . ?
C00S O00H Ti05 131.3(2) . . ?
Ti05 O00I Ag02 105.90(10) . . ?
Ti06 O00I Ag02 135.97(12) . . ?
Ti06 O00I Ti05 102.29(12) . . ?
C00V O00J Ti04 132.0(2) . . ?
C010 O00K Ti05 125.3(2) . . ?
C010 O00L Ti06 125.3(2) . . ?
C00V O00M Ti06 130.9(2) . . ?
C00Y O00N Ti04 152.2(3) . . ?
C00Y O00O Ag01 124.2(2) . . ?
C00X O00P Ti05 141.4(3) . . ?
C00X O00Q Ag02 128.1(3) . . ?
O00C C00R O00F 124.7(3) . . ?
O00C C00R C00U 118.2(3) . . ?
O00F C00R C00U 117.0(3) . . ?
O00B C00S O00H 122.6(3) . . ?
O00B C00S C00W 118.8(3) . . ?
O00H C00S C00W 118.6(3) . . ?
O00D C00T C011 116.3(3) . . ?
O00E C00T O00D 123.5(3) . . ?
O00E C00T C011 120.1(3) . . ?
C6AA C00U C00R 107.8(4) . . ?
C1 C00U C00R 113.9(5) . . ?
C1 C00U C6AA 104.5(6) . . ?
C1 C00U C2 110.8(6) . . ?
C2 C00U C00R 110.7(5) . . ?
C2 C00U C6AA 108.8(5) . . ?
O00J C00V C017 118.1(4) . . ?
O00M C00V O00J 125.6(3) . . ?
O00M C00V C017 116.3(3) . . ?
C01A C00W C00S 110.9(3) . . ?
C01A C00W C01C 110.8(4) . . ?
C01A C00W C01E 112.5(4) . . ?
C01C C00W C00S 107.7(3) . . ?
C01E C00W C00S 107.7(3) . . ?
C01E C00W C01C 107.0(4) . . ?
O00P C00X C013 115.6(4) . . ?
O00Q C00X O00P 123.6(4) . . ?
O00Q C00X C013 120.8(4) . . ?
O00N C00Y C012 117.4(3) . . ?
O00O C00Y O00N 124.7(4) . . ?
O00O C00Y C012 117.8(3) . . ?
C018 N00Z Ag02 173.2(4) . . ?
O00K C010 C01B 117.4(4) . . ?
O00L C010 O00K 125.9(3) . . ?
O00L C010 C01B 116.6(4) . . ?
C00T C011 C015 110.0(3) . . ?
C00T C011 C016 108.2(3) . . ?
C00T C011 C019 106.8(3) . . ?
C015 C011 C016 111.3(3) . . ?
C019 C011 C015 110.5(4) . . ?
C019 C011 C016 109.8(4) . . ?
C01D C012 C00Y 112.8(4) . . ?
C01D C012 C01H 111.3(5) . . ?
C01D C012 C01K 108.6(5) . . ?
C01H C012 C00Y 107.9(4) . . ?
C01H C012 C01K 111.1(5) . . ?
C01K C012 C00Y 105.0(4) . . ?
C01P C013 C00X 104.2(4) . . ?
C01Q C013 C00X 109.8(4) . . ?
C01Q C013 C01P 112.4(6) . . ?
C01Q C013 C01R 109.9(6) . . ?
C01R C013 C00X 109.7(4) . . ?
C01R C013 C01P 110.6(6) . . ?
H01A C014 H01B 109.5 . . ?
H01A C014 H01C 109.5 . . ?
H01B C014 H01C 109.5 . . ?
C018 C014 H01A 109.5 . . ?
C018 C014 H01B 109.5 . . ?
C018 C014 H01C 109.5 . . ?
C011 C015 H01D 109.5 . . ?
C011 C015 H01E 109.5 . . ?
C011 C015 H01F 109.5 . . ?
H01D C015 H01E 109.5 . . ?
H01D C015 H01F 109.5 . . ?
H01E C015 H01F 109.5 . . ?
C011 C016 H01G 109.5 . . ?
C011 C016 H01H 109.5 . . ?
C011 C016 H01I 109.5 . . ?
H01G C016 H01H 109.5 . . ?
H01G C016 H01I 109.5 . . ?
H01H C016 H01I 109.5 . . ?
C00V C017 C7 104.0(5) . . ?
C12 C017 C00V 112.5(5) . . ?
C12 C017 C7 95.8(6) . . ?
C6 C017 C00V 112.7(7) . . ?
C6 C017 C12 126.9(8) . . ?
C6 C017 C7 98.8(8) . . ?
N00Z C018 C014 179.4(5) . . ?
C011 C019 H01J 109.5 . . ?
C011 C019 H01K 109.5 . . ?
C011 C019 H01L 109.5 . . ?
H01J C019 H01K 109.5 . . ?
H01J C019 H01L 109.5 . . ?
H01K C019 H01L 109.5 . . ?
C00W C01A H01M 109.5 . . ?
C00W C01A H01N 109.5 . . ?
C00W C01A H01O 109.5 . . ?
H01M C01A H01N 109.5 . . ?
H01M C01A H01O 109.5 . . ?
H01N C01A H01O 109.5 . . ?
C010 C01B C01F 107.8(4) . . ?
C010 C01B C01G 105.9(4) . . ?
C01G C01B C01F 105.7(5) . . ?
C01J C01B C010 110.6(4) . . ?
C01J C01B C01F 108.3(5) . . ?
C01J C01B C01G 118.0(5) . . ?
C00W C01C H01P 109.5 . . ?
C00W C01C H01Q 109.5 . . ?
C00W C01C H01R 109.5 . . ?
H01P C01C H01Q 109.5 . . ?
H01P C01C H01R 109.5 . . ?
H01Q C01C H01R 109.5 . . ?
C012 C01D H01S 109.5 . . ?
C012 C01D H01T 109.5 . . ?
C012 C01D H01U 109.5 . . ?
H01S C01D H01T 109.5 . . ?
H01S C01D H01U 109.5 . . ?
H01T C01D H01U 109.5 . . ?
C00W C01E H01V 109.5 . . ?
C00W C01E H01W 109.5 . . ?
C00W C01E H01X 109.5 . . ?
H01V C01E H01W 109.5 . . ?
H01V C01E H01X 109.5 . . ?
H01W C01E H01X 109.5 . . ?
C01B C01F H01Y 109.5 . . ?
C01B C01F H 109.5 . . ?
C01B C01F HA 109.5 . . ?
H01Y C01F H 109.5 . . ?
H01Y C01F HA 109.5 . . ?
H C01F HA 109.5 . . ?
C01B C01G H01Z 109.5 . . ?
C01B C01G HB 109.5 . . ?
C01B C01G HC 109.5 . . ?
H01Z C01G HB 109.5 . . ?
H01Z C01G HC 109.5 . . ?
HB C01G HC 109.5 . . ?
C012 C01H H01 109.5 . . ?
C012 C01H HD 109.5 . . ?
C012 C01H HE 109.5 . . ?
H01 C01H HD 109.5 . . ?
H01 C01H HE 109.5 . . ?
HD C01H HE 109.5 . . ?
C01B C01J H0AA 109.5 . . ?
C01B C01J HF 109.5 . . ?
C01B C01J HG 109.5 . . ?
H0AA C01J HF 109.5 . . ?
H0AA C01J HG 109.5 . . ?
HF C01J HG 109.5 . . ?
C012 C01K H1AA 109.5 . . ?
C012 C01K HH 109.5 . . ?
C012 C01K HI 109.5 . . ?
H1AA C01K HH 109.5 . . ?
H1AA C01K HI 109.5 . . ?
HH C01K HI 109.5 . . ?
C013 C01P H2AA 109.5 . . ?
C013 C01P HJ 109.5 . . ?
C013 C01P HK 109.5 . . ?
H2AA C01P HJ 109.5 . . ?
H2AA C01P HK 109.5 . . ?
HJ C01P HK 109.5 . . ?
C013 C01Q H3AA 109.5 . . ?
C013 C01Q HL 109.5 . . ?
C013 C01Q HM 109.5 . . ?
H3AA C01Q HL 109.5 . . ?
H3AA C01Q HM 109.5 . . ?
HL C01Q HM 109.5 . . ?
C013 C01R H4AA 109.5 . . ?
C013 C01R HN 109.5 . . ?
C013 C01R HO 109.5 . . ?
H4AA C01R HN 109.5 . . ?
H4AA C01R HO 109.5 . . ?
HN C01R HO 109.5 . . ?
C00U C6AA H6AA 109.5 . . ?
C00U C6AA H6AB 109.5 . . ?
C00U C6AA H6AC 109.5 . . ?
H6AA C6AA H6AB 109.5 . . ?
H6AA C6AA H6AC 109.5 . . ?
H6AB C6AA H6AC 109.5 . . ?
C017 C12 H12A 109.5 . . ?
C017 C12 H12B 109.5 . . ?
C017 C12 H12C 109.5 . . ?
H12A C12 H12B 109.5 . . ?
H12A C12 H12C 109.5 . . ?
H12B C12 H12C 109.5 . . ?
C017 C6 H6A 109.5 . . ?
C017 C6 H6B 109.5 . . ?
C017 C6 H6C 109.5 . . ?
H6A C6 H6B 109.5 . . ?
H6A C6 H6C 109.5 . . ?
H6B C6 H6C 109.5 . . ?
C017 C7 H7A 109.5 . . ?
C017 C7 H7B 109.5 . . ?
C017 C7 H7C 109.5 . . ?
H7A C7 H7B 109.5 . . ?
H7A C7 H7C 109.5 . . ?
H7B C7 H7C 109.5 . . ?
C00U C1 H1A 109.5 . . ?
C00U C1 H1B 109.5 . . ?
C00U C1 H1C 109.5 . . ?
H1A C1 H1B 109.5 . . ?
H1A C1 H1C 109.5 . . ?
H1B C1 H1C 109.5 . . ?
C00U C2 H2A 109.5 . . ?
C00U C2 H2B 109.5 . . ?
C00U C2 H2C 109.5 . . ?
H2A C2 H2B 109.5 . . ?
H2A C2 H2C 109.5 . . ?
H2B C2 H2C 109.5 . . ?

loop_
_geom_bond_atom_site_label_1
_geom_bond_atom_site_label_2
_geom_bond_distance
_geom_bond_site_symmetry_2
_geom_bond_publ_flag
Ag01 Ag01 2.9172(5) 2_655 ?
Ag01 O008 2.182(2) 2_655 ?
Ag01 O00G 2.511(2) . ?
Ag01 O00O 2.148(3) . ?
Ag02 O009 2.371(2) . ?
Ag02 O00I 2.404(2) . ?
Ag02 O00Q 2.323(3) . ?
Ag02 N00Z 2.256(4) . ?
Ti03 Ti04 2.7791(8) . ?
Ti03 O007 1.917(2) 2_655 ?
Ti03 O008 1.874(2) . ?
Ti03 O009 1.810(2) . ?
Ti03 O00B 2.076(2) 2_655 ?
Ti03 O00C 2.033(2) . ?
Ti03 O00E 2.101(2) 2_655 ?
Ti04 O008 1.869(2) . ?
Ti04 O009 1.912(2) . ?
Ti04 O00F 2.094(2) . ?
Ti04 O00G 1.829(2) . ?
Ti04 O00J 2.050(2) . ?
Ti04 O00N 2.009(3) . ?
Ti05 Ti06 2.8646(9) . ?
Ti05 O007 1.979(2) . ?
Ti05 O00A 1.8220(6) . ?
Ti05 O00H 2.049(3) . ?
Ti05 O00I 1.844(2) . ?
Ti05 O00K 2.169(2) . ?
Ti05 O00P 1.948(3) . ?
Ti06 O007 1.927(2) . ?
Ti06 O00D 2.070(2) . ?
Ti06 O00G 1.830(2) . ?
Ti06 O00I 1.834(2) . ?
Ti06 O00L 2.054(2) . ?
Ti06 O00M 2.045(2) . ?
O00B C00S 1.257(4) . ?
O00C C00R 1.257(4) . ?
O00D C00T 1.275(4) . ?
O00E C00T 1.256(4) . ?
O00F C00R 1.264(4) . ?
O00H C00S 1.279(4) . ?
O00J C00V 1.262(4) . ?
O00K C010 1.282(5) . ?
O00L C010 1.246(5) . ?
O00M C00V 1.236(5) . ?
O00N C00Y 1.262(4) . ?
O00O C00Y 1.237(5) . ?
O00P C00X 1.255(5) . ?
O00Q C00X 1.241(5) . ?
C00R C00U 1.522(5) . ?
C00S C00W 1.532(5) . ?
C00T C011 1.517(5) . ?
C00U C6AA 1.480(8) . ?
C00U C1 1.423(9) . ?
C00U C2 1.436(10) . ?
C00V C017 1.527(6) . ?
C00W C01A 1.480(6) . ?
C00W C01C 1.499(6) . ?
C00W C01E 1.493(6) . ?
C00X C013 1.530(6) . ?
C00Y C012 1.512(6) . ?
N00Z C018 1.140(6) . ?
C010 C01B 1.540(6) . ?
C011 C015 1.538(6) . ?
C011 C016 1.543(6) . ?
C011 C019 1.523(6) . ?
C012 C01D 1.454(8) . ?
C012 C01H 1.495(7) . ?
C012 C01K 1.503(8) . ?
C013 C01P 1.505(10) . ?
C013 C01Q 1.430(10) . ?
C013 C01R 1.439(9) . ?
C014 H01A 0.9600 . ?
C014 H01B 0.9600 . ?
C014 H01C 0.9600 . ?
C014 C018 1.461(7) . ?
C015 H01D 0.9600 . ?
C015 H01E 0.9600 . ?
C015 H01F 0.9600 . ?
C016 H01G 0.9600 . ?
C016 H01H 0.9600 . ?
C016 H01I 0.9600 . ?
C017 C12 1.471(9) . ?
C017 C6 1.382(15) . ?
C017 C7 1.550(12) . ?
C019 H01J 0.9600 . ?
C019 H01K 0.9600 . ?
C019 H01L 0.9600 . ?
C01A H01M 0.9600 . ?
C01A H01N 0.9600 . ?
C01A H01O 0.9600 . ?
C01B C01F 1.614(8) . ?
C01B C01G 1.547(9) . ?
C01B C01J 1.483(8) . ?
C01C H01P 0.9600 . ?
C01C H01Q 0.9600 . ?
C01C H01R 0.9600 . ?
C01D H01S 0.9600 . ?
C01D H01T 0.9600 . ?
C01D H01U 0.9600 . ?
C01E H01V 0.9600 . ?
C01E H01W 0.9600 . ?
C01E H01X 0.9600 . ?
C01F H01Y 0.9600 . ?
C01F H 0.9600 . ?
C01F HA 0.9600 . ?
C01G H01Z 0.9600 . ?
C01G HB 0.9600 . ?
C01G HC 0.9600 . ?
C01H H01 0.9600 . ?
C01H HD 0.9600 . ?
C01H HE 0.9600 . ?
C01J H0AA 0.9600 . ?
C01J HF 0.9600 . ?
C01J HG 0.9600 . ?
C01K H1AA 0.9600 . ?
C01K HH 0.9600 . ?
C01K HI 0.9600 . ?
C01P H2AA 0.9600 . ?
C01P HJ 0.9600 . ?
C01P HK 0.9600 . ?
C01Q H3AA 0.9600 . ?
C01Q HL 0.9600 . ?
C01Q HM 0.9600 . ?
C01R H4AA 0.9600 . ?
C01R HN 0.9600 . ?
C01R HO 0.9600 . ?
C6AA H6AA 0.9600 . ?
C6AA H6AB 0.9600 . ?
C6AA H6AC 0.9600 . ?
C12 H12A 0.9600 . ?
C12 H12B 0.9600 . ?
C12 H12C 0.9600 . ?
C6 H6A 0.9600 . ?
C6 H6B 0.9600 . ?
C6 H6C 0.9600 . ?
C7 H7A 0.9600 . ?
C7 H7B 0.9600 . ?
C7 H7C 0.9600 . ?
C1 H1A 0.9600 . ?
C1 H1B 0.9600 . ?
C1 H1C 0.9600 . ?
C2 H2A 0.9600 . ?
C2 H2B 0.9600 . ?
C2 H2C 0.9600 . ?
